data_7008723
loop_
_publ_author_name
'Mansfield, Natalie E.'
'Coles, Martyn P.'
'Hitchcock, Peter B.'

_publ_section_title
;
 Lithium and aluminium complexes supported by chelating
 phosphaguanidinates.
;
_journal_issue 17
_journal_name_full 'Dalton transactions (Cambridge, England : 2003)'
_journal_page_first 2833
_journal_page_last 2841
_journal_paper_doi 10.1039/b506332a
_journal_year 2005
_chemical_absolute_configuration ad
_chemical_compound_source 'synthesis as described'
_chemical_formula_moiety 'C31 H34 Al N2 P'
_chemical_formula_sum 'C31 H34 Al N2 P'
_chemical_formula_weight 492.55
_chemical_name_systematic
;
?
;
_space_group_IT_number 9
_symmetry_cell_setting monoclinic
_symmetry_Int_Tables_number 9
_symmetry_space_group_name_Hall 'C -2yc'
_symmetry_space_group_name_H-M 'C 1 c 1'
_atom_sites_solution_hydrogens geom
_atom_sites_solution_primary direct
_atom_sites_solution_secondary difmap
_audit_conform_dict_location ftp://ftp.iucr.org/pub/cif_core.dic
_audit_conform_dict_name cif_core.dic
_audit_conform_dict_version 2.2
_audit_creation_date 2004-09-16T09:46:44-00:00
_audit_creation_method 'WinGX routine CIF_UPDATE'
_cell_angle_alpha 90
_cell_angle_beta 104.277(2)
_cell_angle_gamma 90
_cell_formula_units_Z 4
_cell_length_a 15.9891(5)
_cell_length_b 11.2621(3)
_cell_length_c 15.4755(3)
_cell_measurement_reflns_used 14200
_cell_measurement_temperature 173(2)
_cell_measurement_theta_max 25.028
_cell_measurement_theta_min 3.705
_cell_measurement_wavelength 0.71073
_cell_volume 2700.62(12)
_computing_cell_refinement 'HKL Scalepack (Otwinowski & Minor 1997)'
_computing_data_collection 'Collect (Nonius BV, 1997-2000)'
_computing_data_reduction 'HKL Denzo and Scalepack (Otwinowski & Minor 1997)'
_computing_molecular_graphics 'Ortep-3 for Windows (Farrugia, 1997)'
_computing_publication_material 'WinGX publication routines (Farrugia, 1999)'
_computing_structure_refinement 'SHELXL-97 (Sheldrick, 1997)'
_computing_structure_solution 'SHELXS-97 (Sheldrick, 1997)'
_diffrn_ambient_temperature 173(2)
_diffrn_detector 'CCD plate'
_diffrn_measured_fraction_theta_full 0.995
_diffrn_measured_fraction_theta_max 0.995
_diffrn_measurement_device '95mm CCD camera on \k-goniostat'
_diffrn_measurement_device_type KappaCCD
_diffrn_measurement_method 'CCD rotation images, thick slices'
_diffrn_orient_matrix_type 'by Nonius Collect from scalepack cell'
_diffrn_orient_matrix_UB_11 -0.101941E-1
_diffrn_orient_matrix_UB_12 -0.6764E-2
_diffrn_orient_matrix_UB_13 0.610194E-1
_diffrn_orient_matrix_UB_21 0.637221E-1
_diffrn_orient_matrix_UB_22 -0.20325E-2
_diffrn_orient_matrix_UB_23 0.263592E-1
_diffrn_orient_matrix_UB_31 0.6843E-3
_diffrn_orient_matrix_UB_32 0.88512E-1
_diffrn_orient_matrix_UB_33 0.52683E-2
_diffrn_radiation_monochromator graphite
_diffrn_radiation_probe x-ray
_diffrn_radiation_type MoK\a
_diffrn_radiation_wavelength 0.71073
_diffrn_reflns_av_R_equivalents 0.0554
_diffrn_reflns_av_unetI/netI 0.037
_diffrn_reflns_limit_h_max 18
_diffrn_reflns_limit_h_min -18
_diffrn_reflns_limit_k_max 13
_diffrn_reflns_limit_k_min -13
_diffrn_reflns_limit_l_max 18
_diffrn_reflns_limit_l_min -18
_diffrn_reflns_number 19322
_diffrn_reflns_theta_full 25.02
_diffrn_reflns_theta_max 25.02
_diffrn_reflns_theta_min 3.76
_diffrn_source 'Enraf Nonius FR590'
_exptl_absorpt_coefficient_mu 0.156
_exptl_absorpt_correction_type none
_exptl_crystal_colour colourless
_exptl_crystal_density_diffrn 1.211
_exptl_crystal_density_method 'not measured'
_exptl_crystal_description prism
_exptl_crystal_F_000 1048
_exptl_crystal_size_max 0.2
_exptl_crystal_size_mid 0.2
_exptl_crystal_size_min 0.2
_refine_diff_density_max 0.157
_refine_diff_density_min -0.144
_refine_diff_density_rms 0.03
_refine_ls_abs_structure_details 'Flack H D (1983), Acta Cryst. A39, 876-881'
_refine_ls_abs_structure_Flack 0.04(7)
_refine_ls_extinction_method none
_refine_ls_goodness_of_fit_ref 1.014
_refine_ls_hydrogen_treatment riding
_refine_ls_matrix_type full
_refine_ls_number_parameters 316
_refine_ls_number_reflns 4664
_refine_ls_number_restraints 2
_refine_ls_restrained_S_all 1.014
_refine_ls_R_factor_all 0.0337
_refine_ls_R_factor_gt 0.0299
_refine_ls_shift/su_max 0.001
_refine_ls_shift/su_mean 0
_refine_ls_structure_factor_coef Fsqd
_refine_ls_weighting_details 'calc w=1/[\s^2^(Fo^2^)+(0.0375P)^2^+1.1173P] where P=(Fo^2^+2Fc^2^)/3'
_refine_ls_weighting_scheme calc
_refine_ls_wR_factor_gt 0.072
_refine_ls_wR_factor_ref 0.0743
_reflns_number_gt 4382
_reflns_number_total 4664
_reflns_threshold_expression >2sigma(I)
_cod_data_source_file b506332a.txt
_cod_data_source_block sep2004
_cod_original_sg_symbol_H-M Cc
_cod_database_code 7008723

loop_
_symmetry_equiv_pos_as_xyz
'x, y, z'
'x, -y, z+1/2'
'x+1/2, y+1/2, z'
'x+1/2, -y+1/2, z+1/2'

loop_
_atom_site_label
_atom_site_type_symbol
_atom_site_fract_x
_atom_site_fract_y
_atom_site_fract_z
_atom_site_U_iso_or_equiv
_atom_site_adp_type
_atom_site_occupancy
_atom_site_symmetry_multiplicity
_atom_site_calc_flag
_atom_site_refinement_flags
_atom_site_disorder_assembly
_atom_site_disorder_group
P P 0.43760(3) 0.58095(4) 0.43117(3) 0.02539(12) Uani 1 1 d . . .
Al Al 0.49567(3) 0.36963(5) 0.66452(3) 0.02349(14) Uani 1 1 d . . .
N1 N 0.43077(10) 0.50635(13) 0.61079(10) 0.0242(4) Uani 1 1 d . . .
N2 N 0.50788(10) 0.39325(14) 0.54520(10) 0.0263(4) Uani 1 1 d . . .
C1 C 0.45715(12) 0.48932(16) 0.53627(12) 0.0232(4) Uani 1 1 d . . .
C2 C 0.37826(13) 0.60477(17) 0.62902(13) 0.0263(4) Uani 1 1 d . . .
H2 H 0.3545 0.6492 0.5723 0.032 Uiso 1 1 calc R . .
C3 C 0.43267(16) 0.6892(2) 0.69697(15) 0.0388(5) Uani 1 1 d . . .
H3A H 0.4802 0.7201 0.6739 0.058 Uiso 1 1 calc R . .
H3B H 0.4561 0.6466 0.7529 0.058 Uiso 1 1 calc R . .
H3C H 0.3967 0.7553 0.7078 0.058 Uiso 1 1 calc R . .
C4 C 0.30357(15) 0.5563(2) 0.66321(16) 0.0395(5) Uani 1 1 d . . .
H4A H 0.2691 0.5022 0.6188 0.059 Uiso 1 1 calc R . .
H4B H 0.2673 0.6222 0.6737 0.059 Uiso 1 1 calc R . .
H4C H 0.3262 0.5133 0.7191 0.059 Uiso 1 1 calc R . .
C5 C 0.54547(13) 0.33855(18) 0.47801(12) 0.0270(4) Uani 1 1 d . . .
H5 H 0.5488 0.3989 0.4315 0.032 Uiso 1 1 calc R . .
C6 C 0.48957(16) 0.2365(2) 0.43483(16) 0.0398(5) Uani 1 1 d . . .
H6A H 0.4316 0.2658 0.4063 0.06 Uiso 1 1 calc R . .
H6B H 0.4858 0.1775 0.4803 0.06 Uiso 1 1 calc R . .
H6C H 0.5149 0.1997 0.3898 0.06 Uiso 1 1 calc R . .
C7 C 0.63615(14) 0.2963(2) 0.52322(15) 0.0423(6) Uani 1 1 d . . .
H7A H 0.6711 0.364 0.5509 0.063 Uiso 1 1 calc R . .
H7B H 0.6625 0.26 0.4788 0.063 Uiso 1 1 calc R . .
H7C H 0.6332 0.2375 0.5691 0.063 Uiso 1 1 calc R . .
C8 C 0.32019(13) 0.59477(17) 0.39606(12) 0.0250(4) Uani 1 1 d . . .
C9 C 0.28586(13) 0.67867(19) 0.33082(13) 0.0291(5) Uani 1 1 d . . .
H9 H 0.3228 0.7363 0.3149 0.035 Uiso 1 1 calc R . .
C10 C 0.19893(14) 0.67926(19) 0.28894(13) 0.0334(5) Uani 1 1 d . . .
H10 H 0.1765 0.7381 0.2454 0.04 Uiso 1 1 calc R . .
C11 C 0.14443(14) 0.5950(2) 0.30992(14) 0.0349(5) Uani 1 1 d . . .
H11 H 0.0849 0.5943 0.2799 0.042 Uiso 1 1 calc R . .
C12 C 0.17730(14) 0.5116(2) 0.37514(13) 0.0337(5) Uani 1 1 d . . .
H12 H 0.14 0.4542 0.3907 0.04 Uiso 1 1 calc R . .
C13 C 0.26443(14) 0.51140(18) 0.41794(13) 0.0307(5) Uani 1 1 d . . .
H13 H 0.2863 0.4538 0.4626 0.037 Uiso 1 1 calc R . .
C14 C 0.47923(13) 0.72364(17) 0.48127(12) 0.0264(4) Uani 1 1 d . . .
C15 C 0.43053(14) 0.81966(18) 0.49772(13) 0.0304(5) Uani 1 1 d . . .
H15 H 0.3693 0.8161 0.4803 0.037 Uiso 1 1 calc R . .
C16 C 0.47126(16) 0.92076(19) 0.53950(15) 0.0379(5) Uani 1 1 d . . .
H16 H 0.4377 0.9861 0.5504 0.045 Uiso 1 1 calc R . .
C17 C 0.56030(16) 0.9269(2) 0.56532(16) 0.0421(6) Uani 1 1 d . . .
H17 H 0.588 0.9952 0.5953 0.05 Uiso 1 1 calc R . .
C18 C 0.60887(15) 0.8324(2) 0.54707(16) 0.0442(6) Uani 1 1 d . . .
H18 H 0.6701 0.8366 0.5639 0.053 Uiso 1 1 calc R . .
C19 C 0.56874(14) 0.7325(2) 0.50467(14) 0.0366(5) Uani 1 1 d . . .
H19 H 0.6026 0.669 0.4913 0.044 Uiso 1 1 calc R . .
C20 C 0.60406(13) 0.39049(18) 0.75688(13) 0.0270(4) Uani 1 1 d . . .
C21 C 0.63330(13) 0.4963(2) 0.80113(14) 0.0325(5) Uani 1 1 d . . .
H21 H 0.5986 0.5654 0.787 0.039 Uiso 1 1 calc R . .
C22 C 0.71119(14) 0.5043(2) 0.86492(14) 0.0372(5) Uani 1 1 d . . .
H22 H 0.7284 0.5777 0.8942 0.045 Uiso 1 1 calc R . .
C23 C 0.76374(15) 0.4058(2) 0.88591(14) 0.0374(5) Uani 1 1 d . . .
H23 H 0.8173 0.4112 0.9293 0.045 Uiso 1 1 calc R . .
C24 C 0.73786(14) 0.2999(2) 0.84348(15) 0.0371(5) Uani 1 1 d . . .
H24 H 0.7736 0.2316 0.8573 0.045 Uiso 1 1 calc R . .
C25 C 0.65949(13) 0.2928(2) 0.78041(14) 0.0337(5) Uani 1 1 d . . .
H25 H 0.6427 0.2187 0.752 0.04 Uiso 1 1 calc R . .
C26 C 0.42739(13) 0.22842(17) 0.67834(12) 0.0258(4) Uani 1 1 d . . .
C27 C 0.45254(13) 0.14868(18) 0.75008(13) 0.0296(5) Uani 1 1 d . . .
H27 H 0.5051 0.1625 0.7935 0.036 Uiso 1 1 calc R . .
C28 C 0.40287(14) 0.05022(19) 0.75950(14) 0.0342(5) Uani 1 1 d . . .
H28 H 0.4221 -0.0024 0.8084 0.041 Uiso 1 1 calc R . .
C29 C 0.32547(14) 0.02868(19) 0.69785(15) 0.0350(5) Uani 1 1 d . . .
H29 H 0.2911 -0.0379 0.7045 0.042 Uiso 1 1 calc R . .
C30 C 0.29896(14) 0.1050(2) 0.62681(15) 0.0366(5) Uani 1 1 d . . .
H30 H 0.2461 0.0908 0.584 0.044 Uiso 1 1 calc R . .
C31 C 0.34915(13) 0.20262(18) 0.61736(13) 0.0307(5) Uani 1 1 d . . .
H31 H 0.3296 0.2537 0.5676 0.037 Uiso 1 1 calc R . .

loop_
_atom_site_aniso_label
_atom_site_aniso_U_11
_atom_site_aniso_U_22
_atom_site_aniso_U_33
_atom_site_aniso_U_23
_atom_site_aniso_U_13
_atom_site_aniso_U_12
P 0.0275(3) 0.0258(3) 0.0228(2) 0.0031(2) 0.0059(2) 0.0024(2)
Al 0.0252(3) 0.0226(3) 0.0218(3) 0.0015(2) 0.0042(2) 0.0016(2)
N1 0.0275(9) 0.0211(8) 0.0238(8) 0.0020(7) 0.0062(7) 0.0042(7)
N2 0.0289(9) 0.0268(9) 0.0238(8) 0.0026(7) 0.0075(7) 0.0056(7)
C1 0.0235(10) 0.0233(10) 0.0216(10) -0.0006(8) 0.0030(8) -0.0010(8)
C2 0.0299(11) 0.0252(10) 0.0240(10) 0.0026(8) 0.0068(8) 0.0056(9)
C3 0.0449(14) 0.0320(12) 0.0357(12) -0.0059(9) 0.0026(10) 0.0074(10)
C4 0.0382(13) 0.0422(13) 0.0427(13) 0.0030(10) 0.0185(11) 0.0071(10)
C5 0.0308(11) 0.0270(11) 0.0251(10) 0.0002(8) 0.0103(8) 0.0034(9)
C6 0.0434(13) 0.0392(13) 0.0373(12) -0.0102(10) 0.0113(10) -0.0028(11)
C7 0.0336(13) 0.0496(14) 0.0430(13) -0.0087(11) 0.0084(10) 0.0072(11)
C8 0.0284(11) 0.0241(10) 0.0212(9) -0.0035(8) 0.0037(8) 0.0005(8)
C9 0.0318(12) 0.0291(11) 0.0270(10) 0.0009(8) 0.0085(9) 0.0010(9)
C10 0.0362(13) 0.0335(12) 0.0276(11) -0.0004(9) 0.0021(9) 0.0075(10)
C11 0.0278(12) 0.0430(13) 0.0310(11) -0.0091(9) 0.0018(9) 0.0016(10)
C12 0.0325(12) 0.0367(12) 0.0307(11) -0.0058(9) 0.0056(9) -0.0097(9)
C13 0.0378(12) 0.0267(10) 0.0261(10) -0.0001(8) 0.0053(9) -0.0024(9)
C14 0.0287(11) 0.0262(10) 0.0233(10) 0.0075(8) 0.0048(8) -0.0022(8)
C15 0.0301(11) 0.0281(11) 0.0314(11) 0.0051(9) 0.0042(9) 0.0010(9)
C16 0.0462(14) 0.0260(11) 0.0391(12) 0.0064(9) 0.0058(10) 0.0018(10)
C17 0.0470(15) 0.0303(12) 0.0425(13) 0.0031(10) -0.0012(11) -0.0132(11)
C18 0.0306(13) 0.0440(14) 0.0533(14) 0.0091(11) 0.0013(10) -0.0072(11)
C19 0.0320(12) 0.0347(12) 0.0423(13) 0.0075(10) 0.0078(10) -0.0003(10)
C20 0.0263(11) 0.0308(11) 0.0246(10) 0.0032(8) 0.0075(8) -0.0009(9)
C21 0.0279(12) 0.0323(12) 0.0373(12) 0.0016(9) 0.0079(10) 0.0033(9)
C22 0.0361(13) 0.0386(13) 0.0362(12) -0.0095(10) 0.0074(10) -0.0077(10)
C23 0.0282(12) 0.0496(14) 0.0302(11) 0.0054(10) -0.0008(9) -0.0046(10)
C24 0.0278(12) 0.0339(12) 0.0452(13) 0.0133(10) 0.0005(10) 0.0034(10)
C25 0.0300(12) 0.0313(12) 0.0380(12) 0.0023(9) 0.0050(9) -0.0007(9)
C26 0.0255(10) 0.0270(10) 0.0254(10) -0.0015(8) 0.0076(8) 0.0032(8)
C27 0.0274(11) 0.0316(12) 0.0285(11) 0.0021(9) 0.0044(8) 0.0024(9)
C28 0.0398(13) 0.0307(12) 0.0343(12) 0.0078(9) 0.0132(10) 0.0032(10)
C29 0.0395(13) 0.0268(11) 0.0419(12) -0.0006(9) 0.0161(10) -0.0062(10)
C30 0.0294(12) 0.0400(13) 0.0386(12) -0.0048(10) 0.0047(9) -0.0059(10)
C31 0.0322(12) 0.0311(11) 0.0269(10) 0.0049(8) 0.0038(8) 0.0020(9)

loop_
_atom_type_symbol
_atom_type_description
_atom_type_scat_dispersion_real
_atom_type_scat_dispersion_imag
_atom_type_scat_source
C C 0.0033 0.0016 'International Tables Vol C Tables 4.2.6.8 and 6.1.1.4'
H H 0 0 'International Tables Vol C Tables 4.2.6.8 and 6.1.1.4'
Al Al 0.0645 0.0514 'International Tables Vol C Tables 4.2.6.8 and 6.1.1.4'
N N 0.0061 0.0033 'International Tables Vol C Tables 4.2.6.8 and 6.1.1.4'
P P 0.1023 0.0942 'International Tables Vol C Tables 4.2.6.8 and 6.1.1.4'

loop_
_geom_angle_atom_site_label_1
_geom_angle_atom_site_label_2
_geom_angle_atom_site_label_3
_geom_angle
_geom_angle_site_symmetry_1
_geom_angle_site_symmetry_3
_geom_angle_publ_flag
C8 P C14 106.84(9) . . ?
C8 P C1 104.04(8) . . ?
C14 P C1 98.57(8) . . ?
N2 Al N1 69.30(7) . . ?
N2 Al C20 113.63(8) . . ?
N1 Al C20 120.10(8) . . ?
N2 Al C26 113.97(8) . . ?
N1 Al C26 115.98(8) . . ?
C20 Al C26 115.43(8) . . ?
C1 N1 C2 126.52(15) . . ?
C1 N1 Al 90.38(11) . . ?
C2 N1 Al 142.91(13) . . ?
C1 N2 C5 127.81(16) . . ?
C1 N2 Al 90.49(11) . . ?
C5 N2 Al 141.54(13) . . ?
N1 C1 N2 109.83(15) . . ?
N1 C1 P 130.20(14) . . ?
N2 C1 P 119.90(14) . . ?
N1 C2 C3 110.49(17) . . ?
N1 C2 C4 109.45(16) . . ?
C3 C2 C4 110.35(18) . . ?
N2 C5 C6 109.53(16) . . ?
N2 C5 C7 108.51(16) . . ?
C6 C5 C7 111.00(18) . . ?
C13 C8 C9 118.17(19) . . ?
C13 C8 P 122.85(15) . . ?
C9 C8 P 117.74(15) . . ?
C10 C9 C8 120.96(19) . . ?
C11 C10 C9 120.47(19) . . ?
C10 C11 C12 119.3(2) . . ?
C11 C12 C13 120.4(2) . . ?
C12 C13 C8 120.69(19) . . ?
C19 C14 C15 118.87(19) . . ?
C19 C14 P 114.53(16) . . ?
C15 C14 P 126.59(15) . . ?
C16 C15 C14 120.2(2) . . ?
C17 C16 C15 120.4(2) . . ?
C16 C17 C18 119.4(2) . . ?
C19 C18 C17 120.3(2) . . ?
C18 C19 C14 120.7(2) . . ?
C21 C20 C25 115.36(19) . . ?
C21 C20 Al 125.87(15) . . ?
C25 C20 Al 118.75(15) . . ?
C22 C21 C20 122.5(2) . . ?
C23 C22 C21 120.1(2) . . ?
C24 C23 C22 119.4(2) . . ?
C23 C24 C25 119.9(2) . . ?
C24 C25 C20 122.7(2) . . ?
C31 C26 C27 115.69(18) . . ?
C31 C26 Al 121.44(14) . . ?
C27 C26 Al 122.86(15) . . ?
C28 C27 C26 122.10(19) . . ?
C29 C28 C27 120.22(19) . . ?
C30 C29 C28 119.2(2) . . ?
C29 C30 C31 120.4(2) . . ?
C30 C31 C26 122.45(19) . . ?

loop_
_geom_bond_atom_site_label_1
_geom_bond_atom_site_label_2
_geom_bond_distance
_geom_bond_site_symmetry_2
_geom_bond_publ_flag
P C8 1.828(2) . ?
P C14 1.836(2) . ?
P C1 1.8860(18) . ?
Al N2 1.9226(16) . ?
Al N1 1.9270(16) . ?
Al C20 1.970(2) . ?
Al C26 1.970(2) . ?
N1 C1 1.336(2) . ?
N1 C2 1.459(2) . ?
N2 C1 1.339(2) . ?
N2 C5 1.459(2) . ?
C2 C3 1.522(3) . ?
C2 C4 1.522(3) . ?
C5 C6 1.508(3) . ?
C5 C7 1.523(3) . ?
C8 C13 1.393(3) . ?
C8 C9 1.393(3) . ?
C9 C10 1.381(3) . ?
C10 C11 1.380(3) . ?
C11 C12 1.384(3) . ?
C12 C13 1.387(3) . ?
C14 C19 1.391(3) . ?
C14 C15 1.392(3) . ?
C15 C16 1.390(3) . ?
C16 C17 1.382(3) . ?
C17 C18 1.387(4) . ?
C18 C19 1.379(3) . ?
C20 C21 1.396(3) . ?
C20 C25 1.404(3) . ?
C21 C22 1.388(3) . ?
C22 C23 1.381(3) . ?
C23 C24 1.375(3) . ?
C24 C25 1.388(3) . ?
C26 C31 1.399(3) . ?
C26 C27 1.407(3) . ?
C27 C28 1.392(3) . ?
C28 C29 1.385(3) . ?
C29 C30 1.377(3) . ?
C30 C31 1.390(3) . ?
